data_4126688
loop_
_publ_author_name
'Kaiser, Daniel'
'Teskey, Christopher J.'
'Adler, Pauline'
'Maulide, Nuno'

_publ_section_title
;
 Chemoselective Intermolecular Cross-Enolate-Type Coupling of Amides
;
_journal_name_full 'Journal of the American Chemical Society'
_journal_paper_doi 10.1021/jacs.7b08813
_journal_year 2017
_chemical_formula_moiety 'C21 H29 N O4'
_chemical_formula_sum 'C21 H29 N O4'
_chemical_formula_weight 359.45
_chemical_name_systematic
;Methyl 4-(1-oxo-4-phenyl-1-(pyrrolidin-1-yl)butan-2-yl)tetrahydro-
2H-pyran-4-carboxylate
;
_space_group_crystal_system monoclinic
_space_group_IT_number 14
_space_group_name_Hall '-P 2ybc'
_space_group_name_H-M_alt 'P 1 21/c 1'
_symmetry_space_group_name_Hall '-P 2ybc'
_symmetry_space_group_name_H-M 'P 1 21/c 1'
_atom_sites_solution_hydrogens geom
_atom_sites_solution_primary direct
_audit_creation_date 2017-08-17
_audit_creation_method
;
Olex2 1.2
(compiled 2017.08.10 svn.r3458 for OlexSys, GUI svn.r5375)
;
_cell_angle_alpha 90
_cell_angle_beta 92.091(3)
_cell_angle_gamma 90
_cell_formula_units_Z 4
_cell_length_a 6.0618(3)
_cell_length_b 18.1122(10)
_cell_length_c 16.8821(10)
_cell_measurement_reflns_used 9882
_cell_measurement_temperature 100.0
_cell_measurement_theta_max 30.081
_cell_measurement_theta_min 2.249
_cell_volume 1852.29(18)
_computing_cell_refinement 'SAINT v7.68A (Bruker, 2009)'
_computing_data_collection 'APEX 2 v2011.2-0'
_computing_data_reduction 'SAINT v7.68A (Bruker, 2009)'
_computing_molecular_graphics 'Olex2 (Dolomanov et al., 2009)'
_computing_publication_material 'Olex2 (Dolomanov et al., 2009)'
_computing_structure_refinement 'XL (Sheldrick, 2008)'
_computing_structure_solution 'XS (Sheldrick, 2008)'
_diffrn_ambient_temperature 100.0
_diffrn_measured_fraction_theta_full 0.999
_diffrn_measured_fraction_theta_max 0.990
_diffrn_measurement_device_type 'Bruker APEX-II CCD'
_diffrn_measurement_method '\f and \w scans'
_diffrn_radiation_monochromator graphite
_diffrn_radiation_probe x-ray
_diffrn_radiation_type MoK\a
_diffrn_radiation_wavelength 0.71073
_diffrn_reflns_av_R_equivalents 0.0756
_diffrn_reflns_av_unetI/netI 0.0371
_diffrn_reflns_Laue_measured_fraction_full 0.999
_diffrn_reflns_Laue_measured_fraction_max 0.990
_diffrn_reflns_limit_h_max 8
_diffrn_reflns_limit_h_min -8
_diffrn_reflns_limit_k_max 25
_diffrn_reflns_limit_k_min -25
_diffrn_reflns_limit_l_max 23
_diffrn_reflns_limit_l_min -23
_diffrn_reflns_number 59598
_diffrn_reflns_point_group_measured_fraction_full 0.999
_diffrn_reflns_point_group_measured_fraction_max 0.990
_diffrn_reflns_theta_full 25.242
_diffrn_reflns_theta_max 30.290
_diffrn_reflns_theta_min 2.249
_diffrn_source 'sealed xray tube'
_diffrn_source_type 'Incoatec IuS'
_diffrn_standards_number 0
_exptl_absorpt_coefficient_mu 0.088
_exptl_absorpt_correction_T_max 0.7460
_exptl_absorpt_correction_T_min 0.5151
_exptl_absorpt_correction_type multi-scan
_exptl_absorpt_process_details
;
SADABS-2008/1 (Bruker,2008) was used for absorption correction. 
wR2(int) was 0.1629 before and 0.0609 after correction. 
The Ratio of minimum to maximum transmission is 0.6905. 
The \l/2 correction factor is 0.0015.
;
_exptl_crystal_colour 'clear colourless'
_exptl_crystal_colour_lustre clear
_exptl_crystal_colour_primary colourless
_exptl_crystal_density_diffrn 1.289
_exptl_crystal_description block
_exptl_crystal_F_000 776
_exptl_crystal_size_max 0.16
_exptl_crystal_size_mid 0.09
_exptl_crystal_size_min 0.045
_refine_diff_density_max 0.418
_refine_diff_density_min -0.218
_refine_diff_density_rms 0.048
_refine_ls_extinction_method none
_refine_ls_goodness_of_fit_ref 1.068
_refine_ls_hydrogen_treatment constr
_refine_ls_matrix_type full
_refine_ls_number_parameters 254
_refine_ls_number_reflns 5493
_refine_ls_number_restraints 0
_refine_ls_restrained_S_all 1.068
_refine_ls_R_factor_all 0.0604
_refine_ls_R_factor_gt 0.0429
_refine_ls_shift/su_max 0.004
_refine_ls_shift/su_mean 0.000
_refine_ls_structure_factor_coef Fsqd
_refine_ls_weighting_details 'w=1/[\s^2^(Fo^2^)+(0.0428P)^2^+0.7327P] where P=(Fo^2^+2Fc^2^)/3'
_refine_ls_weighting_scheme calc
_refine_ls_wR_factor_gt 0.1048
_refine_ls_wR_factor_ref 0.1149
_reflns_Friedel_coverage 0.000
_reflns_number_gt 4287
_reflns_number_total 5493
_reflns_threshold_expression 'I > 2\s(I)'
_cod_data_source_file ja7b08813_si_001.cif
_cod_data_source_block daka1431_p21c
_cod_database_code 4126688
_shelxl_version_number 2013-3
_shelx_space_group_comment
;
The symmetry employed for this shelxl refinement is uniquely defined
by the following loop, which should always be used as a source of
symmetry information in preference to the above space-group names.
They are only intended as comments.
;
_shelx_estimated_absorpt_t_max 0.996
_shelx_estimated_absorpt_t_min 0.986

loop_
_space_group_symop_operation_xyz
'x, y, z'
'-x, y+1/2, -z+1/2'
'-x, -y, -z'
'x, -y-1/2, z-1/2'

loop_
_atom_site_label
_atom_site_type_symbol
_atom_site_fract_x
_atom_site_fract_y
_atom_site_fract_z
_atom_site_U_iso_or_equiv
_atom_site_adp_type
_atom_site_occupancy
_atom_site_site_symmetry_order
_atom_site_calc_flag
_atom_site_refinement_flags_posn
_atom_site_refinement_flags_occupancy
_atom_site_disorder_assembly
_atom_site_disorder_group
O1 O 0.22135(14) 0.18461(5) 0.60236(5) 0.02211(19) Uani 1 1 d . . . .
O2 O -0.09575(14) 0.30665(5) 0.38546(5) 0.02139(19) Uani 1 1 d . . . .
O3 O -0.00836(14) 0.45479(5) 0.57921(6) 0.02152(19) Uani 1 1 d . . . .
O4 O -0.34557(14) 0.40627(4) 0.58987(5) 0.02035(19) Uani 1 1 d . . . .
N1 N -0.09471(17) 0.15749(5) 0.66202(6) 0.0190(2) Uani 1 1 d . . . .
C1 C 0.05045(19) 0.20555(6) 0.63289(7) 0.0167(2) Uani 1 1 d . . . .
C2 C -0.00106(18) 0.28788(6) 0.64042(7) 0.0150(2) Uani 1 1 d . . . .
H2 H -0.1360 0.2925 0.6724 0.018 Uiso 1 1 calc R . . .
C3 C 0.18920(19) 0.32573(6) 0.68700(7) 0.0176(2) Uani 1 1 d . . . .
H3A H 0.3273 0.3192 0.6583 0.021 Uiso 1 1 calc R . . .
H3B H 0.1588 0.3793 0.6902 0.021 Uiso 1 1 calc R . . .
C4 C 0.2208(2) 0.29451(7) 0.77078(7) 0.0186(2) Uani 1 1 d . . . .
H4A H 0.0750 0.2912 0.7951 0.022 Uiso 1 1 calc R . . .
H4B H 0.2808 0.2438 0.7673 0.022 Uiso 1 1 calc R . . .
C5 C 0.37353(19) 0.33996(6) 0.82411(7) 0.0173(2) Uani 1 1 d . . . .
C6 C 0.5744(2) 0.36640(7) 0.79821(8) 0.0201(2) Uani 1 1 d . . . .
H6 H 0.6153 0.3566 0.7454 0.024 Uiso 1 1 calc R . . .
C7 C 0.7157(2) 0.40670(7) 0.84805(8) 0.0255(3) Uani 1 1 d . . . .
H7 H 0.8522 0.4241 0.8294 0.031 Uiso 1 1 calc R . . .
C8 C 0.6578(2) 0.42155(8) 0.92508(9) 0.0303(3) Uani 1 1 d . . . .
H8 H 0.7541 0.4493 0.9593 0.036 Uiso 1 1 calc R . . .
C9 C 0.4591(2) 0.39577(8) 0.95193(8) 0.0291(3) Uani 1 1 d . . . .
H9 H 0.4192 0.4056 1.0048 0.035 Uiso 1 1 calc R . . .
C10 C 0.3177(2) 0.35556(7) 0.90171(7) 0.0222(3) Uani 1 1 d . . . .
H10 H 0.1810 0.3384 0.9205 0.027 Uiso 1 1 calc R . . .
C11 C -0.30256(19) 0.17409(7) 0.70125(8) 0.0206(2) Uani 1 1 d . . . .
H11A H -0.4027 0.2041 0.6666 0.025 Uiso 0.75 1 calc R P A 1
H11B H -0.2742 0.2006 0.7519 0.025 Uiso 0.75 1 calc R P A 1
H11C H -0.4188 0.1900 0.6622 0.025 Uiso 0.25 1 calc R P B 2
H11D H -0.2804 0.2132 0.7417 0.025 Uiso 0.25 1 calc R P B 2
C14 C -0.0496(2) 0.07785(7) 0.66015(9) 0.0254(3) Uani 1 1 d . . . .
H14A H 0.1078 0.0675 0.6733 0.030 Uiso 0.75 1 calc R P C 1
H14B H -0.0888 0.0567 0.6074 0.030 Uiso 0.75 1 calc R P C 1
H14C H 0.0623 0.0633 0.7014 0.030 Uiso 0.25 1 calc R P D 2
H14D H -0.0011 0.0617 0.6075 0.030 Uiso 0.25 1 calc R P D 2
C15 C -0.05543(18) 0.32290(6) 0.55736(7) 0.0143(2) Uani 1 1 d . . . .
C16 C 0.14316(18) 0.32660(6) 0.50364(7) 0.0168(2) Uani 1 1 d . . . .
H16A H 0.2547 0.3610 0.5268 0.020 Uiso 1 1 calc R . . .
H16B H 0.2118 0.2771 0.5004 0.020 Uiso 1 1 calc R . . .
C17 C 0.07298(19) 0.35253(7) 0.42077(7) 0.0191(2) Uani 1 1 d . . . .
H17A H 0.0180 0.4039 0.4236 0.023 Uiso 1 1 calc R . . .
H17B H 0.2029 0.3524 0.3869 0.023 Uiso 1 1 calc R . . .
C18 C -0.28829(19) 0.30789(7) 0.43131(7) 0.0197(2) Uani 1 1 d . . . .
H18A H -0.4050 0.2775 0.4048 0.024 Uiso 1 1 calc R . . .
H18B H -0.3437 0.3592 0.4347 0.024 Uiso 1 1 calc R . . .
C19 C -0.23991(18) 0.27843(6) 0.51421(7) 0.0166(2) Uani 1 1 d . . . .
H19A H -0.1950 0.2260 0.5110 0.020 Uiso 1 1 calc R . . .
H19B H -0.3757 0.2809 0.5450 0.020 Uiso 1 1 calc R . . .
C20 C -0.12896(18) 0.40198(6) 0.57513(7) 0.0150(2) Uani 1 1 d . . . .
C21 C -0.4227(2) 0.47896(7) 0.61113(9) 0.0268(3) Uani 1 1 d . . . .
H21A H -0.3834 0.5145 0.5702 0.040 Uiso 1 1 calc GR . . .
H21B H -0.3535 0.4937 0.6621 0.040 Uiso 1 1 calc GR . . .
H21C H -0.5834 0.4780 0.6155 0.040 Uiso 1 1 calc GR . . .
C12A C -0.3995(7) 0.0966(3) 0.7154(2) 0.0287(7) Uani 0.75 1 d . P E 1
H12A H -0.4845 0.0956 0.7644 0.034 Uiso 0.75 1 calc R P E 1
H12B H -0.4971 0.0811 0.6702 0.034 Uiso 0.75 1 calc R P E 1
C13A C -0.1977(3) 0.04702(10) 0.72345(14) 0.0298(4) Uani 0.75 1 d . P E 1
H13A H -0.2366 -0.0052 0.7127 0.036 Uiso 0.75 1 calc R P E 1
H13B H -0.1262 0.0509 0.7769 0.036 Uiso 0.75 1 calc R P E 1
C12B C -0.362(2) 0.1014(8) 0.7391(6) 0.025(2) Uani 0.25 1 d . P E 2
H12C H -0.5236 0.0969 0.7454 0.030 Uiso 0.25 1 calc R P E 2
H12D H -0.2849 0.0948 0.7913 0.030 Uiso 0.25 1 calc R P E 2
C13B C -0.2800(10) 0.0474(3) 0.6779(3) 0.0247(11) Uani 0.25 1 d . P E 2
H13C H -0.3778 0.0471 0.6297 0.030 Uiso 0.25 1 calc R P E 2
H13D H -0.2701 -0.0033 0.6997 0.030 Uiso 0.25 1 calc R P E 2

loop_
_atom_site_aniso_label
_atom_site_aniso_U_11
_atom_site_aniso_U_22
_atom_site_aniso_U_33
_atom_site_aniso_U_23
_atom_site_aniso_U_13
_atom_site_aniso_U_12
O1 0.0198(4) 0.0199(4) 0.0269(5) 0.0007(3) 0.0059(4) 0.0042(3)
O2 0.0208(4) 0.0266(5) 0.0168(4) -0.0047(3) 0.0021(3) -0.0014(3)
O3 0.0200(4) 0.0147(4) 0.0298(5) 0.0000(3) 0.0008(4) -0.0013(3)
O4 0.0174(4) 0.0151(4) 0.0290(5) -0.0037(3) 0.0063(3) 0.0014(3)
N1 0.0186(5) 0.0133(4) 0.0250(5) 0.0021(4) 0.0031(4) 0.0003(4)
C1 0.0165(5) 0.0155(5) 0.0179(5) 0.0008(4) 0.0000(4) 0.0001(4)
C2 0.0149(5) 0.0139(5) 0.0164(5) 0.0010(4) 0.0031(4) -0.0001(4)
C3 0.0189(5) 0.0168(5) 0.0171(5) 0.0019(4) 0.0000(4) -0.0026(4)
C4 0.0201(5) 0.0188(5) 0.0168(5) 0.0026(4) 0.0008(4) -0.0016(4)
C5 0.0190(5) 0.0149(5) 0.0181(6) 0.0026(4) 0.0008(4) 0.0027(4)
C6 0.0203(5) 0.0195(5) 0.0208(6) -0.0001(5) 0.0037(5) 0.0016(4)
C7 0.0223(6) 0.0234(6) 0.0308(7) 0.0003(5) -0.0005(5) -0.0022(5)
C8 0.0351(7) 0.0280(7) 0.0273(7) -0.0037(5) -0.0070(6) -0.0054(6)
C9 0.0396(8) 0.0295(7) 0.0184(6) -0.0025(5) 0.0015(6) -0.0009(6)
C10 0.0253(6) 0.0226(6) 0.0189(6) 0.0025(5) 0.0038(5) 0.0004(5)
C11 0.0180(5) 0.0193(5) 0.0248(6) 0.0047(5) 0.0040(5) -0.0019(4)
C14 0.0293(6) 0.0136(5) 0.0332(7) 0.0006(5) 0.0014(5) -0.0004(5)
C15 0.0138(5) 0.0137(5) 0.0154(5) -0.0002(4) 0.0013(4) -0.0006(4)
C16 0.0154(5) 0.0184(5) 0.0167(5) -0.0010(4) 0.0025(4) -0.0005(4)
C17 0.0189(5) 0.0218(6) 0.0167(5) -0.0004(4) 0.0030(4) -0.0019(4)
C18 0.0179(5) 0.0226(6) 0.0187(6) -0.0036(5) 0.0001(4) -0.0008(4)
C19 0.0150(5) 0.0156(5) 0.0193(6) -0.0019(4) 0.0016(4) -0.0014(4)
C20 0.0165(5) 0.0152(5) 0.0133(5) 0.0011(4) 0.0009(4) 0.0009(4)
C21 0.0241(6) 0.0174(6) 0.0392(8) -0.0056(5) 0.0076(6) 0.0048(5)
C12A 0.0253(17) 0.0212(13) 0.040(2) 0.0088(16) 0.0037(14) -0.0065(10)
C13A 0.0345(10) 0.0192(8) 0.0357(11) 0.0076(8) -0.0003(9) -0.0028(7)
C12B 0.027(5) 0.025(3) 0.022(5) 0.002(4) -0.003(3) -0.015(3)
C13B 0.036(3) 0.016(2) 0.021(3) 0.0024(19) -0.004(2) -0.012(2)

loop_
_atom_type_symbol
_atom_type_description
_atom_type_scat_dispersion_real
_atom_type_scat_dispersion_imag
_atom_type_scat_source
C C 0.0033 0.0016 'International Tables Vol C Tables 4.2.6.8 and 6.1.1.4'
H H 0.0000 0.0000 'International Tables Vol C Tables 4.2.6.8 and 6.1.1.4'
N N 0.0061 0.0033 'International Tables Vol C Tables 4.2.6.8 and 6.1.1.4'
O O 0.0106 0.0060 'International Tables Vol C Tables 4.2.6.8 and 6.1.1.4'

loop_
_geom_angle_atom_site_label_1
_geom_angle_atom_site_label_2
_geom_angle_atom_site_label_3
_geom_angle
C18 O2 C17 110.61(9)
C20 O4 C21 115.10(9)
C1 N1 C11 127.85(10)
C1 N1 C14 120.24(10)
C14 N1 C11 111.86(10)
O1 C1 N1 121.66(11)
O1 C1 C2 120.76(10)
N1 C1 C2 117.56(10)
C1 C2 C3 109.05(9)
C1 C2 C15 110.97(9)
C3 C2 C15 114.11(9)
C4 C3 C2 112.06(9)
C5 C4 C3 113.77(10)
C6 C5 C4 121.56(11)
C6 C5 C10 118.04(11)
C10 C5 C4 120.39(11)
C7 C6 C5 121.21(12)
C8 C7 C6 119.99(12)
C9 C8 C7 119.69(13)
C8 C9 C10 120.13(13)
C9 C10 C5 120.94(12)
N1 C11 C12A 102.7(2)
N1 C11 C12B 103.5(6)
N1 C14 C13A 103.27(12)
N1 C14 C13B 100.2(2)
C16 C15 C2 113.79(9)
C16 C15 C19 108.37(9)
C19 C15 C2 109.75(9)
C20 C15 C2 104.88(9)
C20 C15 C16 108.35(9)
C20 C15 C19 111.72(9)
C17 C16 C15 110.96(9)
O2 C17 C16 112.04(10)
O2 C18 C19 111.18(10)
C18 C19 C15 111.42(9)
O3 C20 O4 122.49(10)
O3 C20 C15 124.96(10)
O4 C20 C15 112.48(9)
C13A C12A C11 104.0(3)
C12A C13A C14 102.3(2)
C11 C12B C13B 100.5(8)
C12B C13B C14 102.9(6)

loop_
_geom_bond_atom_site_label_1
_geom_bond_atom_site_label_2
_geom_bond_distance
O1 C1 1.2336(14)
O2 C17 1.4309(15)
O2 C18 1.4240(14)
O3 C20 1.2043(14)
O4 C20 1.3475(13)
O4 C21 1.4467(14)
N1 C1 1.3436(15)
N1 C11 1.4756(15)
N1 C14 1.4687(15)
C1 C2 1.5298(16)
C2 C3 1.5337(16)
C2 C15 1.5633(16)
C3 C4 1.5288(16)
C4 C5 1.5113(17)
C5 C6 1.3936(17)
C5 C10 1.3939(17)
C6 C7 1.3863(18)
C7 C8 1.386(2)
C8 C9 1.384(2)
C9 C10 1.3895(19)
C11 C12A 1.544(5)
C11 C12B 1.513(15)
C14 C13A 1.526(2)
C14 C13B 1.541(6)
C15 C16 1.5348(15)
C15 C19 1.5396(16)
C15 C20 1.5329(15)
C16 C17 1.5218(16)
C18 C19 1.5163(17)
C12A C13A 1.519(5)
C12B C13B 1.521(15)
